data_7005805
loop_
_publ_author_name
'Hyder, Iqbal'
'Jim\'enez-Tenorio, Manuel'
'Puerta, M. Carmen'
'Valerga, Pedro'

_publ_section_title
;
 Oligomerization and regioselective hydrosilylation of styrenes
 catalyzed by cationic allyl nickel complexes bearing allylphosphine
 ligands.
;
_journal_issue 28
_journal_name_full 'Dalton transactions (Cambridge, England : 2003)'
_journal_page_first 3000
_journal_page_last 3009
_journal_paper_doi 10.1039/b705579j
_journal_year 2007
_chemical_formula_moiety 'C12 H24 Br Ni P'
_chemical_formula_sum 'C12 H24 Br Ni P'
_chemical_formula_weight 337.90
_chemical_name_common 'trihapto-allyl-allyldiisopropylphosphine-bromo-nickel (ii)'
_chemical_name_systematic 'trihapto-allyl-allyldiisopropylphosphine-bromo-nickel (II)'
_space_group_IT_number 14
_symmetry_cell_setting monoclinic
_symmetry_Int_Tables_number 14
_symmetry_space_group_name_Hall '-P 2ybc'
_symmetry_space_group_name_H-M 'P 1 21/c 1'
_atom_sites_solution_hydrogens geom
_atom_sites_solution_primary direct
_atom_sites_solution_secondary difmap
_audit_creation_method SHELXL-97
_cell_angle_alpha 90.00
_cell_angle_beta 96.071(4)
_cell_angle_gamma 90.00
_cell_formula_units_Z 4
_cell_length_a 12.436(3)
_cell_length_b 7.4524(16)
_cell_length_c 15.775(4)
_cell_measurement_reflns_used 3238
_cell_measurement_temperature 100(2)
_cell_measurement_theta_max 24.997
_cell_measurement_theta_min 2.597
_cell_volume 1453.8(6)
_computing_cell_refinement 'SAINT (Bruker, 2001)'
_computing_data_collection 'SMART (Bruker, 2001)'
_computing_data_reduction 'SAINT (Bruker, 2001)'
_computing_molecular_graphics 'ORTEP-3 vers. 1.08 (Faruggia, 2005)'
_computing_publication_material 'SHELXTL (Sheldrick, 2001)'
_computing_structure_refinement 'SHELXTL (Sheldrick, 2001)'
_computing_structure_solution 'SHELXTL (Sheldrick, 2001)'
_diffrn_ambient_temperature 100(2)
_diffrn_measured_fraction_theta_full 0.977
_diffrn_measured_fraction_theta_max 0.977
_diffrn_measurement_device_type 'Bruker SMART APEX CCD area detector'
_diffrn_measurement_method '1700 omega scan frames, 0.3 deg, 10 sec'
_diffrn_radiation_monochromator graphite
_diffrn_radiation_probe x-ray
_diffrn_radiation_type MoK\a
_diffrn_radiation_wavelength 0.71073
_diffrn_reflns_av_R_equivalents 0.0591
_diffrn_reflns_av_sigmaI/netI 0.0651
_diffrn_reflns_limit_h_max 14
_diffrn_reflns_limit_h_min -9
_diffrn_reflns_limit_k_max 8
_diffrn_reflns_limit_k_min -7
_diffrn_reflns_limit_l_max 18
_diffrn_reflns_limit_l_min -18
_diffrn_reflns_number 5722
_diffrn_reflns_theta_full 25.02
_diffrn_reflns_theta_max 25.02
_diffrn_reflns_theta_min 2.60
_diffrn_source 'fine-focus sealed tube'
_diffrn_source_type 'Bruker SMART APEX'
_diffrn_standards_decay_% 0.0001
_exptl_absorpt_coefficient_mu 4.164
_exptl_absorpt_correction_T_max 1.000
_exptl_absorpt_correction_T_min 0.667
_exptl_absorpt_correction_type multi-scan
_exptl_absorpt_process_details '(SADABS; Sheldrick, 2004)'
_exptl_crystal_colour red
_exptl_crystal_density_diffrn 1.544
_exptl_crystal_density_method 'not measured'
_exptl_crystal_description prism
_exptl_crystal_F_000 696
_exptl_crystal_size_max 0.49
_exptl_crystal_size_mid 0.35
_exptl_crystal_size_min 0.17
_refine_diff_density_max 0.855
_refine_diff_density_min -0.542
_refine_diff_density_rms 0.105
_refine_ls_extinction_method none
_refine_ls_goodness_of_fit_ref 0.932
_refine_ls_hydrogen_treatment constr
_refine_ls_matrix_type full
_refine_ls_number_parameters 140
_refine_ls_number_reflns 2508
_refine_ls_number_restraints 0
_refine_ls_restrained_S_all 0.932
_refine_ls_R_factor_all 0.0403
_refine_ls_R_factor_gt 0.0345
_refine_ls_shift/su_max 0.000
_refine_ls_shift/su_mean 0.000
_refine_ls_structure_factor_coef Fsqd
_refine_ls_weighting_details 'calc w=1/[\s^2^(Fo^2^)+(0.0342P)^2^+0.0000P] where P=(Fo^2^+2Fc^2^)/3'
_refine_ls_weighting_scheme calc
_refine_ls_wR_factor_gt 0.0783
_refine_ls_wR_factor_ref 0.0804
_reflns_number_gt 2143
_reflns_number_total 2508
_reflns_threshold_expression >2sigma(I)
_cod_data_source_file b705579j.txt
_cod_data_source_block pv0613
_cod_original_sg_symbol_H-M 'P 21/c'
_cod_database_code 7005805

loop_
_symmetry_equiv_pos_as_xyz
'x, y, z'
'-x, y+1/2, -z+1/2'
'-x, -y, -z'
'x, -y-1/2, z-1/2'

loop_
_atom_site_label
_atom_site_type_symbol
_atom_site_fract_x
_atom_site_fract_y
_atom_site_fract_z
_atom_site_U_iso_or_equiv
_atom_site_adp_type
_atom_site_occupancy
_atom_site_symmetry_multiplicity
_atom_site_calc_flag
_atom_site_refinement_flags
_atom_site_disorder_assembly
_atom_site_disorder_group
Ni1 Ni 0.36536(3) 0.78357(6) 0.15244(3) 0.01628(14) Uani 1 1 d . . .
Br1 Br 0.33546(3) 1.07875(4) 0.10675(2) 0.02176(13) Uani 1 1 d . . .
P1 P 0.22601(7) 0.75073(12) 0.22533(6) 0.0157(2) Uani 1 1 d . . .
C1 C 0.5042(3) 0.7578(5) 0.0932(3) 0.0245(9) Uani 1 1 d . . .
H1A H 0.5020 0.8040 0.0342 0.029 Uiso 1 1 calc R . .
H1B H 0.5736 0.7801 0.1285 0.029 Uiso 1 1 calc R . .
C2 C 0.4546(3) 0.5940(5) 0.1039(3) 0.0261(9) Uani 1 1 d . . .
H2 H 0.4242 0.5234 0.0531 0.031 Uiso 1 1 calc R . .
C3 C 0.4310(3) 0.5453(5) 0.1849(2) 0.0249(9) Uani 1 1 d . . .
H3A H 0.4920 0.5451 0.2306 0.030 Uiso 1 1 calc R . .
H3B H 0.3803 0.4437 0.1884 0.030 Uiso 1 1 calc R . .
C4 C 0.1626(3) 0.9602(5) 0.2578(2) 0.0193(8) Uani 1 1 d . . .
H4A H 0.1406 1.0323 0.2061 0.023 Uiso 1 1 calc R . .
H4B H 0.0963 0.9293 0.2842 0.023 Uiso 1 1 calc R . .
C5 C 0.2335(3) 1.0731(4) 0.3190(2) 0.0218(9) Uani 1 1 d . . .
H5 H 0.3015 1.1093 0.3025 0.026 Uiso 1 1 calc R . .
C6 C 0.2083(3) 1.1263(5) 0.3943(2) 0.0277(9) Uani 1 1 d . . .
H6A H 0.1410 1.0928 0.4130 0.033 Uiso 1 1 calc R . .
H6B H 0.2576 1.1980 0.4298 0.033 Uiso 1 1 calc R . .
C7 C 0.1111(3) 0.6502(5) 0.1573(2) 0.0191(8) Uani 1 1 d . . .
H7 H 0.0442 0.6673 0.1864 0.023 Uiso 1 1 calc R . .
C8 C 0.0952(3) 0.7469(5) 0.0718(2) 0.0284(9) Uani 1 1 d . . .
H8A H 0.0838 0.8752 0.0813 0.043 Uiso 1 1 calc R . .
H8B H 0.0320 0.6972 0.0374 0.043 Uiso 1 1 calc R . .
H8C H 0.1596 0.7307 0.0418 0.043 Uiso 1 1 calc R . .
C9 C 0.1268(3) 0.4480(5) 0.1443(3) 0.0296(10) Uani 1 1 d . . .
H9A H 0.0655 0.4006 0.1067 0.044 Uiso 1 1 calc R . .
H9B H 0.1308 0.3868 0.1995 0.044 Uiso 1 1 calc R . .
H9C H 0.1939 0.4277 0.1183 0.044 Uiso 1 1 calc R . .
C10 C 0.2417(3) 0.6107(5) 0.3218(2) 0.0176(8) Uani 1 1 d . . .
H10 H 0.2612 0.4878 0.3029 0.021 Uiso 1 1 calc R . .
C11 C 0.1375(3) 0.5898(5) 0.3647(2) 0.0245(9) Uani 1 1 d . . .
H11A H 0.1507 0.5096 0.4140 0.037 Uiso 1 1 calc R . .
H11B H 0.0807 0.5389 0.3240 0.037 Uiso 1 1 calc R . .
H11C H 0.1144 0.7075 0.3838 0.037 Uiso 1 1 calc R . .
C12 C 0.3363(3) 0.6739(5) 0.3853(2) 0.0242(8) Uani 1 1 d . . .
H12A H 0.3196 0.7924 0.4075 0.036 Uiso 1 1 calc R . .
H12B H 0.4021 0.6816 0.3563 0.036 Uiso 1 1 calc R . .
H12C H 0.3476 0.5882 0.4325 0.036 Uiso 1 1 calc R . .

loop_
_atom_site_aniso_label
_atom_site_aniso_U_11
_atom_site_aniso_U_22
_atom_site_aniso_U_33
_atom_site_aniso_U_23
_atom_site_aniso_U_13
_atom_site_aniso_U_12
Ni1 0.0172(2) 0.0176(3) 0.0150(3) 0.0000(2) 0.00595(19) 0.00035(18)
Br1 0.0280(2) 0.0187(2) 0.0200(2) 0.00278(16) 0.00910(16) 0.00096(15)
P1 0.0175(5) 0.0169(5) 0.0133(5) -0.0004(4) 0.0042(4) -0.0005(4)
C1 0.0167(18) 0.033(2) 0.025(2) 0.0045(19) 0.0084(17) 0.0050(16)
C2 0.026(2) 0.025(2) 0.028(2) -0.0043(18) 0.0078(18) 0.0076(16)
C3 0.025(2) 0.024(2) 0.027(2) 0.0050(18) 0.0081(17) 0.0061(16)
C4 0.0204(18) 0.0195(19) 0.0193(19) 0.0003(17) 0.0078(15) 0.0007(15)
C5 0.0223(19) 0.019(2) 0.025(2) 0.0006(17) 0.0064(17) 0.0015(15)
C6 0.031(2) 0.024(2) 0.029(2) -0.0051(19) 0.0031(18) -0.0006(17)
C7 0.0178(17) 0.027(2) 0.0134(18) -0.0009(17) 0.0037(15) -0.0043(15)
C8 0.028(2) 0.041(2) 0.016(2) 0.0006(19) 0.0015(17) -0.0066(18)
C9 0.033(2) 0.029(2) 0.027(2) -0.0070(19) 0.0027(18) -0.0053(17)
C10 0.0241(18) 0.0144(18) 0.0152(18) -0.0015(16) 0.0070(15) 0.0029(14)
C11 0.028(2) 0.031(2) 0.0159(19) 0.0018(17) 0.0096(17) -0.0004(16)
C12 0.032(2) 0.026(2) 0.0148(19) 0.0017(17) 0.0021(16) 0.0038(17)

loop_
_atom_type_symbol
_atom_type_description
_atom_type_scat_dispersion_real
_atom_type_scat_dispersion_imag
_atom_type_scat_source
C C 0.0033 0.0016 'International Tables Vol C Tables 4.2.6.8 and 6.1.1.4'
H H 0.0000 0.0000 'International Tables Vol C Tables 4.2.6.8 and 6.1.1.4'
P P 0.1023 0.0942 'International Tables Vol C Tables 4.2.6.8 and 6.1.1.4'
Ni Ni 0.3393 1.1124 'International Tables Vol C Tables 4.2.6.8 and 6.1.1.4'
Br Br -0.2901 2.4595 'International Tables Vol C Tables 4.2.6.8 and 6.1.1.4'

loop_
_geom_angle_atom_site_label_1
_geom_angle_atom_site_label_2
_geom_angle_atom_site_label_3
_geom_angle
_geom_angle_site_symmetry_1
_geom_angle_site_symmetry_3
_geom_angle_publ_flag
C2 Ni1 C3 40.69(15) . . ?
C2 Ni1 C1 39.92(14) . . ?
C3 Ni1 C1 72.17(15) . . ?
C2 Ni1 P1 128.60(11) . . ?
C3 Ni1 P1 95.18(11) . . ?
C1 Ni1 P1 167.33(11) . . ?
C2 Ni1 Br1 128.70(12) . . ?
C3 Ni1 Br1 164.75(11) . . ?
C1 Ni1 Br1 93.55(10) . . ?
P1 Ni1 Br1 99.11(3) . . ?
C10 P1 C4 105.18(16) . . ?
C10 P1 C7 104.94(16) . . ?
C4 P1 C7 100.19(16) . . ?
C10 P1 Ni1 118.48(11) . . ?
C4 P1 Ni1 115.82(12) . . ?
C7 P1 Ni1 110.20(12) . . ?
C2 C1 Ni1 67.7(2) . . ?
C2 C1 H1A 116.9 . . ?
Ni1 C1 H1A 116.9 . . ?
C2 C1 H1B 116.9 . . ?
Ni1 C1 H1B 116.9 . . ?
H1A C1 H1B 113.9 . . ?
C1 C2 C3 118.9(4) . . ?
C1 C2 Ni1 72.4(2) . . ?
C3 C2 Ni1 69.7(2) . . ?
C1 C2 H2 120.1 . . ?
C3 C2 H2 120.1 . . ?
Ni1 C2 H2 120.1 . . ?
C2 C3 Ni1 69.7(2) . . ?
C2 C3 H3A 116.7 . . ?
Ni1 C3 H3A 116.7 . . ?
C2 C3 H3B 116.7 . . ?
Ni1 C3 H3B 116.7 . . ?
H3A C3 H3B 113.7 . . ?
C5 C4 P1 114.5(2) . . ?
C5 C4 H4A 108.6 . . ?
P1 C4 H4A 108.6 . . ?
C5 C4 H4B 108.6 . . ?
P1 C4 H4B 108.6 . . ?
H4A C4 H4B 107.6 . . ?
C6 C5 C4 124.8(3) . . ?
C6 C5 H5 117.6 . . ?
C4 C5 H5 117.6 . . ?
C5 C6 H6A 120.0 . . ?
C5 C6 H6B 120.0 . . ?
H6A C6 H6B 120.0 . . ?
C8 C7 C9 110.7(3) . . ?
C8 C7 P1 110.0(2) . . ?
C9 C7 P1 111.9(2) . . ?
C8 C7 H7 108.1 . . ?
C9 C7 H7 108.1 . . ?
P1 C7 H7 108.1 . . ?
C7 C8 H8A 109.5 . . ?
C7 C8 H8B 109.5 . . ?
H8A C8 H8B 109.5 . . ?
C7 C8 H8C 109.5 . . ?
H8A C8 H8C 109.5 . . ?
H8B C8 H8C 109.5 . . ?
C7 C9 H9A 109.5 . . ?
C7 C9 H9B 109.5 . . ?
H9A C9 H9B 109.5 . . ?
C7 C9 H9C 109.5 . . ?
H9A C9 H9C 109.5 . . ?
H9B C9 H9C 109.5 . . ?
C11 C10 C12 111.6(3) . . ?
C11 C10 P1 113.8(2) . . ?
C12 C10 P1 111.8(2) . . ?
C11 C10 H10 106.4 . . ?
C12 C10 H10 106.4 . . ?
P1 C10 H10 106.4 . . ?
C10 C11 H11A 109.5 . . ?
C10 C11 H11B 109.5 . . ?
H11A C11 H11B 109.5 . . ?
C10 C11 H11C 109.5 . . ?
H11A C11 H11C 109.5 . . ?
H11B C11 H11C 109.5 . . ?
C10 C12 H12A 109.5 . . ?
C10 C12 H12B 109.5 . . ?
H12A C12 H12B 109.5 . . ?
C10 C12 H12C 109.5 . . ?
H12A C12 H12C 109.5 . . ?
H12B C12 H12C 109.5 . . ?

loop_
_geom_bond_atom_site_label_1
_geom_bond_atom_site_label_2
_geom_bond_distance
_geom_bond_site_symmetry_2
_geom_bond_publ_flag
Ni1 C2 1.998(4) . ?
Ni1 C3 1.998(3) . ?
Ni1 C1 2.058(3) . ?
Ni1 P1 2.1924(10) . ?
Ni1 Br1 2.3324(7) . ?
P1 C10 1.838(3) . ?
P1 C4 1.846(3) . ?
P1 C7 1.853(3) . ?
C1 C2 1.386(5) . ?
C1 H1A 0.9900 . ?
C1 H1B 0.9900 . ?
C2 C3 1.389(5) . ?
C2 H2 1.0000 . ?
C3 H3A 0.9900 . ?
C3 H3B 0.9900 . ?
C4 C5 1.496(5) . ?
C4 H4A 0.9900 . ?
C4 H4B 0.9900 . ?
C5 C6 1.321(5) . ?
C5 H5 0.9500 . ?
C6 H6A 0.9500 . ?
C6 H6B 0.9500 . ?
C7 C8 1.523(5) . ?
C7 C9 1.536(5) . ?
C7 H7 1.0000 . ?
C8 H8A 0.9800 . ?
C8 H8B 0.9800 . ?
C8 H8C 0.9800 . ?
C9 H9A 0.9800 . ?
C9 H9B 0.9800 . ?
C9 H9C 0.9800 . ?
C10 C11 1.533(5) . ?
C10 C12 1.536(5) . ?
C10 H10 1.0000 . ?
C11 H11A 0.9800 . ?
C11 H11B 0.9800 . ?
C11 H11C 0.9800 . ?
C12 H12A 0.9800 . ?
C12 H12B 0.9800 . ?
C12 H12C 0.9800 . ?

loop_
_geom_torsion_atom_site_label_1
_geom_torsion_atom_site_label_2
_geom_torsion_atom_site_label_3
_geom_torsion_atom_site_label_4
_geom_torsion
_geom_torsion_site_symmetry_1
_geom_torsion_site_symmetry_2
_geom_torsion_site_symmetry_3
_geom_torsion_site_symmetry_4
_geom_torsion_publ_flag
C2 Ni1 P1 C10 54.7(2) . . . . ?
C3 Ni1 P1 C10 29.15(17) . . . . ?
C1 Ni1 P1 C10 32.1(5) . . . . ?
Br1 Ni1 P1 C10 -145.50(13) . . . . ?
C2 Ni1 P1 C4 -178.86(19) . . . . ?
C3 Ni1 P1 C4 155.55(17) . . . . ?
C1 Ni1 P1 C4 158.5(5) . . . . ?
Br1 Ni1 P1 C4 -19.10(13) . . . . ?
C2 Ni1 P1 C7 -66.07(19) . . . . ?
C3 Ni1 P1 C7 -91.66(17) . . . . ?
C1 Ni1 P1 C7 -88.7(5) . . . . ?
Br1 Ni1 P1 C7 93.69(13) . . . . ?
C3 Ni1 C1 C2 31.0(2) . . . . ?
P1 Ni1 C1 C2 27.9(6) . . . . ?
Br1 Ni1 C1 C2 -154.4(2) . . . . ?
Ni1 C1 C2 C3 -53.7(3) . . . . ?
C3 Ni1 C2 C1 -131.2(4) . . . . ?
P1 Ni1 C2 C1 -172.45(18) . . . . ?
Br1 Ni1 C2 C1 33.5(3) . . . . ?
C1 Ni1 C2 C3 131.2(4) . . . . ?
P1 Ni1 C2 C3 -41.3(3) . . . . ?
Br1 Ni1 C2 C3 164.67(18) . . . . ?
C1 C2 C3 Ni1 55.0(3) . . . . ?
C1 Ni1 C3 C2 -30.5(2) . . . . ?
P1 Ni1 C3 C2 148.8(2) . . . . ?
Br1 Ni1 C3 C2 -51.7(5) . . . . ?
C10 P1 C4 C5 68.1(3) . . . . ?
C7 P1 C4 C5 176.8(3) . . . . ?
Ni1 P1 C4 C5 -64.7(3) . . . . ?
P1 C4 C5 C6 -123.7(3) . . . . ?
C10 P1 C7 C8 -175.8(3) . . . . ?
C4 P1 C7 C8 75.3(3) . . . . ?
Ni1 P1 C7 C8 -47.2(3) . . . . ?
C10 P1 C7 C9 -52.4(3) . . . . ?
C4 P1 C7 C9 -161.3(3) . . . . ?
Ni1 P1 C7 C9 76.2(3) . . . . ?
C4 P1 C10 C11 51.6(3) . . . . ?
C7 P1 C10 C11 -53.6(3) . . . . ?
Ni1 P1 C10 C11 -177.0(2) . . . . ?
C4 P1 C10 C12 -75.9(3) . . . . ?
C7 P1 C10 C12 178.9(2) . . . . ?
Ni1 P1 C10 C12 55.4(3) . . . . ?
